data_4348004
loop_
_publ_author_name
'Chaudhuri, Satyabrata'
'Bera, Sachinath'
'Biswas, Manas Kumar'
'Roy, Amit Saha'
'Weyherm\"uller, Thomas'
'Ghosh, Prasanta'

_publ_section_title
;
 Oxidovanadium(iv), oxidomolybdenum(vi) and cobalt(iii) complexes of
 o-phenylenediamine derivatives: oxidative dehydrogenation and
 photoluminescence
;
_journal_issue 4
_journal_name_full 'Inorg. Chem. Front.'
_journal_page_first 331
_journal_paper_doi 10.1039/C3QI00103B
_journal_volume 1
_journal_year 2014
_chemical_formula_sum 'C25 H18 Cl2 Co N3 O'
_chemical_formula_weight 506.21
_space_group_IT_number 14
_space_group_name_Hall '-P 2ybc'
_space_group_name_H-M_alt 'P 1 21/c 1'
_symmetry_cell_setting monoclinic
_symmetry_space_group_name_H-M 'P 1 21/c 1'
_atom_sites_solution_hydrogens geom
_atom_sites_solution_primary direct
_atom_sites_solution_secondary difmap
_audit_creation_method SHELXL-97
_cell_angle_alpha 90.00
_cell_angle_beta 103.333(3)
_cell_angle_gamma 90.00
_cell_formula_units_Z 4
_cell_length_a 9.3416(5)
_cell_length_b 12.8676(7)
_cell_length_c 19.8225(11)
_cell_measurement_reflns_used 4206
_cell_measurement_temperature 296(2)
_cell_measurement_theta_max 26.85
_cell_measurement_theta_min 2.70
_cell_volume 2318.5(2)
_computing_structure_refinement 'SHELXL-97 (Sheldrick, 1997)'
_computing_structure_solution 'SHELXS-97 (Sheldrick, 1990)'
_diffrn_ambient_temperature 296(2)
_diffrn_measured_fraction_theta_full 0.960
_diffrn_measured_fraction_theta_max 0.960
_diffrn_radiation_monochromator graphite
_diffrn_radiation_source 'fine-focus sealed tube'
_diffrn_radiation_type MoK\a
_diffrn_radiation_wavelength 0.71073
_diffrn_reflns_av_R_equivalents 0.0805
_diffrn_reflns_av_sigmaI/netI 0.0591
_diffrn_reflns_limit_h_max 10
_diffrn_reflns_limit_h_min -7
_diffrn_reflns_limit_k_max 14
_diffrn_reflns_limit_k_min -10
_diffrn_reflns_limit_l_max 22
_diffrn_reflns_limit_l_min -22
_diffrn_reflns_number 9921
_diffrn_reflns_theta_full 24.00
_diffrn_reflns_theta_max 24.00
_diffrn_reflns_theta_min 1.90
_exptl_absorpt_coefficient_mu 0.993
_exptl_absorpt_correction_T_max 0.997
_exptl_absorpt_correction_T_min 0.961
_exptl_absorpt_correction_type gaussian
_exptl_absorpt_process_details 'SADABS (Bruker AXS, 2008)'
_exptl_crystal_colour green
_exptl_crystal_density_diffrn 1.450
_exptl_crystal_density_method 'not measured'
_exptl_crystal_description thin_plate
_exptl_crystal_F_000 1032
_exptl_crystal_size_max 0.04
_exptl_crystal_size_mid 0.03
_exptl_crystal_size_min 0.01
_refine_diff_density_max 0.432
_refine_diff_density_min -0.549
_refine_diff_density_rms 0.066
_refine_ls_extinction_method none
_refine_ls_goodness_of_fit_ref 1.051
_refine_ls_hydrogen_treatment riding
_refine_ls_matrix_type full
_refine_ls_number_parameters 289
_refine_ls_number_reflns 3489
_refine_ls_number_restraints 0
_refine_ls_restrained_S_all 1.051
_refine_ls_R_factor_all 0.0609
_refine_ls_R_factor_gt 0.0432
_refine_ls_shift/su_max 0.001
_refine_ls_shift/su_mean 0.000
_refine_ls_structure_factor_coef Fsqd
_refine_ls_weighting_details 'calc w=1/[\s^2^(Fo^2^)+(0.0684P)^2^+0.2392P] where P=(Fo^2^+2Fc^2^)/3'
_refine_ls_weighting_scheme calc
_refine_ls_wR_factor_gt 0.1145
_refine_ls_wR_factor_ref 0.1284
_reflns_number_gt 2567
_reflns_number_total 3489
_reflns_threshold_expression >2sigma(I)
_cod_data_source_file c3qi00103b2.cif
_cod_data_source_block 6
_cod_depositor_comments
;
The following automatic conversions were performed:

data item '_symmetry_cell_setting' value 'Monoclinic' was changed to
'monoclinic' in accordance with the
/home/saulius/struct/COD-crude-data/automatic-downloads/DataCite-retrospective/RSC/depositions/lib/dictionaries/cif_core.dic
dictionary named 'cif_core.dic' version 2.4.2 last updated on
2011-04-26.

Automatic conversion script
Id: cif_fix_values 6909 2019-04-08 15:41:33Z antanas 
;
_cod_original_sg_symbol_H-M P21/c
_cod_original_formula_sum 'C25 H18 Cl2 Co1 N3 O1'
_cod_database_code 4348004

loop_
_symmetry_equiv_pos_as_xyz
'x, y, z'
'-x, y+1/2, -z+1/2'
'-x, -y, -z'
'x, -y-1/2, z-1/2'

loop_
_atom_site_label
_atom_site_type_symbol
_atom_site_fract_x
_atom_site_fract_y
_atom_site_fract_z
_atom_site_U_iso_or_equiv
_atom_site_adp_type
_atom_site_occupancy
_atom_site_symmetry_multiplicity
_atom_site_calc_flag
_atom_site_refinement_flags
Co1 Co 0.19896(5) 0.18886(4) 0.77343(2) 0.0395(2) Uani 1 1 d .
Cl1 Cl 0.41283(10) 0.21382(8) 0.84971(5) 0.0562(3) Uani 1 1 d .
Cl2 Cl -0.01257(9) 0.16373(8) 0.69243(5) 0.0516(3) Uani 1 1 d .
O1 O 0.1063(3) 0.1577(2) 0.84523(14) 0.0566(7) Uani 1 1 d .
N1 N 0.2522(3) 0.0453(2) 0.76381(15) 0.0424(7) Uani 1 1 d .
N2 N 0.2957(3) 0.2111(2) 0.70137(15) 0.0394(7) Uani 1 1 d .
N3 N 0.1640(3) 0.3321(2) 0.77038(15) 0.0452(8) Uani 1 1 d .
C1 C 0.2204(4) -0.0359(3) 0.7984(2) 0.0519(10) Uani 1 1 d .
H1A H 0.1699 -0.0259 0.8331 0.062 Uiso 1 1 calc R
C2 C 0.2600(4) -0.1342(3) 0.7843(2) 0.0583(11) Uani 1 1 d .
H2A H 0.2350 -0.1905 0.8087 0.070 Uiso 1 1 calc R
C3 C 0.3374(4) -0.1493(3) 0.7336(2) 0.0585(11) Uani 1 1 d .
H3A H 0.3661 -0.2157 0.7238 0.070 Uiso 1 1 calc R
C4 C 0.3715(4) -0.0643(3) 0.69784(19) 0.0488(10) Uani 1 1 d .
H4A H 0.4240 -0.0724 0.6636 0.059 Uiso 1 1 calc R
C5 C 0.3266(3) 0.0326(3) 0.71370(17) 0.0388(9) Uani 1 1 d .
C6 C 0.3489(4) 0.1301(3) 0.67810(17) 0.0425(9) Uani 1 1 d .
C7 C 0.4216(4) 0.1284(3) 0.61872(17) 0.0423(9) Uani 1 1 d .
C8 C 0.3382(4) 0.1350(3) 0.55152(19) 0.0560(11) Uani 1 1 d .
H8A H 0.2362 0.1374 0.5433 0.067 Uiso 1 1 calc R
C9 C 0.4051(5) 0.1380(4) 0.4972(2) 0.0669(13) Uani 1 1 d .
H9A H 0.3485 0.1419 0.4521 0.080 Uiso 1 1 calc R
C10 C 0.5542(5) 0.1354(4) 0.5088(2) 0.0695(13) Uani 1 1 d .
H10A H 0.5995 0.1406 0.4718 0.083 Uiso 1 1 calc R
C11 C 0.6382(4) 0.1250(4) 0.5751(2) 0.0628(12) Uani 1 1 d .
H11A H 0.7400 0.1202 0.5829 0.075 Uiso 1 1 calc R
C12 C 0.5720(4) 0.1218(3) 0.62971(18) 0.0493(10) Uani 1 1 d .
H12A H 0.6290 0.1151 0.6746 0.059 Uiso 1 1 calc R
C13 C 0.2953(4) 0.3165(3) 0.68108(18) 0.0422(9) Uani 1 1 d .
C14 C 0.3622(4) 0.3602(3) 0.6321(2) 0.0565(11) Uani 1 1 d .
H14A H 0.4120 0.3180 0.6070 0.068 Uiso 1 1 calc R
C15 C 0.3548(5) 0.4650(4) 0.6207(2) 0.0696(12) Uani 1 1 d .
H15A H 0.4035 0.4942 0.5893 0.084 Uiso 1 1 calc R
C16 C 0.2774(5) 0.5268(4) 0.6547(2) 0.0691(12) Uani 1 1 d .
H16A H 0.2705 0.5976 0.6449 0.083 Uiso 1 1 calc R
C17 C 0.2086(4) 0.4871(3) 0.7034(2) 0.0582(11) Uani 1 1 d .
H17A H 0.1548 0.5304 0.7259 0.070 Uiso 1 1 calc R
C18 C 0.2204(4) 0.3812(3) 0.71863(19) 0.0448(9) Uani 1 1 d .
C19 C 0.1000(4) 0.3814(3) 0.81240(19) 0.0492(10) Uani 1 1 d .
H19A H 0.0875 0.4527 0.8063 0.059 Uiso 1 1 calc R
C20 C 0.0478(4) 0.3350(3) 0.8668(2) 0.0484(10) Uani 1 1 d .
C21 C -0.0148(4) 0.4028(4) 0.9082(2) 0.0604(11) Uani 1 1 d .
H21A H -0.0202 0.4736 0.8985 0.072 Uiso 1 1 calc R
C22 C -0.0673(5) 0.3659(4) 0.9623(3) 0.0737(14) Uani 1 1 d .
H22A H -0.1106 0.4111 0.9885 0.088 Uiso 1 1 calc R
C23 C -0.0562(5) 0.2614(4) 0.9782(2) 0.0738(14) Uani 1 1 d .
H23A H -0.0896 0.2368 1.0160 0.089 Uiso 1 1 calc R
C24 C 0.0038(5) 0.1929(4) 0.9389(2) 0.0699(13) Uani 1 1 d .
H24A H 0.0108 0.1229 0.9507 0.084 Uiso 1 1 calc R
C25 C 0.0548(4) 0.2272(3) 0.88110(19) 0.0484(10) Uani 1 1 d .

loop_
_atom_site_aniso_label
_atom_site_aniso_U_11
_atom_site_aniso_U_22
_atom_site_aniso_U_33
_atom_site_aniso_U_23
_atom_site_aniso_U_13
_atom_site_aniso_U_12
Co1 0.0391(3) 0.0330(4) 0.0510(3) -0.0030(2) 0.0199(2) 0.0005(2)
Cl1 0.0537(6) 0.0586(7) 0.0556(6) -0.0071(5) 0.0109(5) 0.0008(5)
Cl2 0.0410(5) 0.0402(6) 0.0731(7) -0.0047(4) 0.0119(4) -0.0006(4)
O1 0.0632(17) 0.0432(17) 0.0741(18) -0.0024(14) 0.0379(14) -0.0041(14)
N1 0.0419(16) 0.0334(19) 0.0544(18) 0.0006(14) 0.0164(14) 0.0016(14)
N2 0.0365(16) 0.0320(18) 0.0512(17) 0.0004(14) 0.0130(13) 0.0014(14)
N3 0.0410(17) 0.0328(19) 0.064(2) -0.0053(15) 0.0168(15) 0.0042(14)
C1 0.046(2) 0.046(3) 0.068(2) 0.007(2) 0.0211(19) 0.002(2)
C2 0.052(2) 0.040(3) 0.085(3) 0.011(2) 0.019(2) -0.003(2)
C3 0.057(2) 0.029(2) 0.087(3) -0.008(2) 0.013(2) 0.007(2)
C4 0.047(2) 0.041(3) 0.061(2) -0.0065(19) 0.0176(18) 0.0055(19)
C5 0.0371(19) 0.034(2) 0.046(2) -0.0008(16) 0.0112(16) 0.0005(16)
C6 0.0353(19) 0.046(3) 0.046(2) -0.0016(17) 0.0098(16) 0.0060(18)
C7 0.042(2) 0.044(2) 0.043(2) -0.0056(16) 0.0140(16) 0.0005(17)
C8 0.042(2) 0.074(3) 0.050(2) 0.001(2) 0.0055(18) -0.001(2)
C9 0.067(3) 0.094(4) 0.036(2) 0.001(2) 0.003(2) -0.008(3)
C10 0.066(3) 0.104(4) 0.044(2) -0.004(2) 0.024(2) -0.005(3)
C11 0.045(2) 0.092(4) 0.055(3) -0.012(2) 0.020(2) 0.000(2)
C12 0.042(2) 0.064(3) 0.042(2) -0.0028(18) 0.0102(17) 0.000(2)
C13 0.039(2) 0.028(2) 0.060(2) 0.0044(17) 0.0122(17) 0.0023(17)
C14 0.062(3) 0.041(3) 0.075(3) 0.007(2) 0.032(2) -0.001(2)
C15 0.081(3) 0.048(3) 0.087(3) 0.021(2) 0.036(3) 0.002(3)
C16 0.071(3) 0.043(3) 0.096(3) 0.014(2) 0.024(3) -0.001(2)
C17 0.055(2) 0.041(3) 0.080(3) -0.005(2) 0.020(2) 0.009(2)
C18 0.0354(19) 0.044(3) 0.055(2) 0.0010(18) 0.0106(16) -0.0035(18)
C19 0.042(2) 0.041(2) 0.064(2) -0.0092(19) 0.0116(18) 0.0066(19)
C20 0.037(2) 0.051(3) 0.058(2) -0.0132(19) 0.0131(17) 0.0009(19)
C21 0.053(2) 0.062(3) 0.070(3) -0.018(2) 0.021(2) 0.004(2)
C22 0.064(3) 0.082(4) 0.083(3) -0.027(3) 0.033(2) -0.002(3)
C23 0.072(3) 0.088(4) 0.077(3) -0.020(3) 0.048(2) -0.011(3)
C24 0.075(3) 0.065(3) 0.079(3) -0.010(2) 0.036(2) -0.013(3)
C25 0.040(2) 0.054(3) 0.056(2) -0.014(2) 0.0218(18) -0.007(2)

loop_
_atom_type_symbol
_atom_type_description
_atom_type_scat_dispersion_real
_atom_type_scat_dispersion_imag
_atom_type_scat_source
C C 0.0033 0.0016 'International Tables Vol C Tables 4.2.6.8 and 6.1.1.4'
H H 0.0000 0.0000 'International Tables Vol C Tables 4.2.6.8 and 6.1.1.4'
N N 0.0061 0.0033 'International Tables Vol C Tables 4.2.6.8 and 6.1.1.4'
O O 0.0106 0.0060 'International Tables Vol C Tables 4.2.6.8 and 6.1.1.4'
Cl Cl 0.1484 0.1585 'International Tables Vol C Tables 4.2.6.8 and 6.1.1.4'
Co Co 0.3494 0.9721 'International Tables Vol C Tables 4.2.6.8 and 6.1.1.4'

loop_
_geom_angle_atom_site_label_1
_geom_angle_atom_site_label_2
_geom_angle_atom_site_label_3
_geom_angle
N3 Co1 O1 97.34(12)
N3 Co1 N2 86.35(13)
O1 Co1 N2 176.30(12)
N3 Co1 N1 170.08(13)
O1 Co1 N1 92.59(12)
N2 Co1 N1 83.72(13)
N3 Co1 Cl1 90.14(9)
O1 Co1 Cl1 90.82(9)
N2 Co1 Cl1 88.90(9)
N1 Co1 Cl1 89.64(9)
N3 Co1 Cl2 90.03(9)
O1 Co1 Cl2 91.58(9)
N2 Co1 Cl2 88.66(9)
N1 Co1 Cl2 89.77(9)
Cl1 Co1 Cl2 177.55(4)
C25 O1 Co1 124.2(3)
C1 N1 C5 120.1(3)
C1 N1 Co1 127.7(3)
C5 N1 Co1 112.2(2)
C6 N2 C13 130.6(3)
C6 N2 Co1 116.3(3)
C13 N2 Co1 113.1(2)
C19 N3 C18 123.6(4)
C19 N3 Co1 124.3(3)
C18 N3 Co1 112.0(2)
N1 C1 C2 121.6(4)
C1 C2 C3 119.5(4)
C2 C3 C4 118.9(4)
C5 C4 C3 118.8(4)
N1 C5 C4 121.0(3)
N1 C5 C6 113.7(3)
C4 C5 C6 125.2(3)
N2 C6 C5 114.1(3)
N2 C6 C7 125.5(3)
C5 C6 C7 120.4(3)
C12 C7 C8 119.0(3)
C12 C7 C6 120.8(3)
C8 C7 C6 120.2(3)
C9 C8 C7 120.2(4)
C10 C9 C8 120.3(4)
C9 C10 C11 120.1(4)
C12 C11 C10 119.9(4)
C11 C12 C7 120.4(3)
C14 C13 C18 119.3(3)
C14 C13 N2 127.9(3)
C18 C13 N2 112.7(3)
C15 C14 C13 120.1(4)
C16 C15 C14 120.6(4)
C15 C16 C17 121.4(4)
C16 C17 C18 119.2(4)
C17 C18 N3 125.0(4)
C17 C18 C13 119.2(4)
N3 C18 C13 115.8(3)
N3 C19 C20 125.0(4)
C19 C20 C25 124.0(3)
C19 C20 C21 116.4(4)
C25 C20 C21 119.6(4)
C22 C21 C20 121.0(5)
C21 C22 C23 119.8(4)
C24 C23 C22 120.9(4)
C23 C24 C25 121.2(5)
O1 C25 C24 117.8(4)
O1 C25 C20 124.7(4)
C24 C25 C20 117.5(4)

loop_
_geom_bond_atom_site_label_1
_geom_bond_atom_site_label_2
_geom_bond_distance
Co1 N3 1.870(3)
Co1 O1 1.872(2)
Co1 N2 1.880(3)
Co1 N1 1.933(3)
Co1 Cl1 2.2333(10)
Co1 Cl2 2.2637(10)
O1 C25 1.301(4)
N1 C1 1.321(5)
N1 C5 1.347(4)
N2 C6 1.285(4)
N2 C13 1.415(4)
N3 C19 1.297(4)
N3 C18 1.407(4)
C1 C2 1.363(5)
C2 C3 1.380(5)
C3 C4 1.381(5)
C4 C5 1.374(5)
C5 C6 1.478(5)
C6 C7 1.489(4)
C7 C12 1.374(5)
C7 C8 1.382(5)
C8 C9 1.364(5)
C9 C10 1.359(5)
C10 C11 1.373(5)
C11 C12 1.365(5)
C13 C14 1.389(5)
C13 C18 1.406(5)
C14 C15 1.367(6)
C15 C16 1.355(6)
C16 C17 1.375(6)
C17 C18 1.395(5)
C19 C20 1.414(5)
C20 C25 1.414(6)
C20 C21 1.415(5)
C21 C22 1.363(6)
C22 C23 1.380(7)
C23 C24 1.378(6)
C24 C25 1.409(5)
